data_7230632
loop_
_publ_author_name
'Orita, Ryoji'
'Franckevi\<cius, Marius'
'Vy\<sniauskas, Aurimas'
'Gulbinas, Vidmantas'
'Sugiyama, Haruki'
'Uekusa, Hidehiro'
'Kanosue, Kenta'
'Ishige, Ryohei'
'Ando, Shinji'

_publ_section_title
;
 Enhanced fluorescence of phthalimide compounds induced by the
 incorporation of electron-donating alicyclic amino groups.
;
_journal_issue 23
_journal_name_full 'Physical chemistry chemical physics : PCCP'
_journal_page_first 16033
_journal_page_last 16044
_journal_paper_doi 10.1039/c8cp01999a
_journal_volume 20
_journal_year 2018
_chemical_formula_moiety 'C19 H24 N2 O2'
_chemical_formula_sum 'C19 H24 N2 O2'
_chemical_formula_weight 312.40
_chemical_name_common 3PiNHPl
_chemical_name_systematic 3PiNHPl
_space_group_crystal_system monoclinic
_space_group_IT_number 14
_space_group_name_Hall '-P 2yn'
_space_group_name_H-M_alt 'P 1 21/n 1'
_symmetry_space_group_name_Hall '-P 2yn'
_symmetry_space_group_name_H-M 'P 1 21/n 1'
_atom_sites_solution_hydrogens geom
_atom_sites_solution_primary dual
_atom_sites_solution_secondary difmap
_audit_creation_method SHELXL-2018/1
_audit_update_record
;
2018-01-10 deposited with the CCDC.
2018-05-14 downloaded from the CCDC.
;
_cell_angle_alpha 90
_cell_angle_beta 94.7017(18)
_cell_angle_gamma 90
_cell_formula_units_Z 4
_cell_length_a 6.7785(2)
_cell_length_b 9.8025(3)
_cell_length_c 25.4462(7)
_cell_measurement_reflns_used 15416
_cell_measurement_temperature 173(2)
_cell_measurement_theta_max 68.25
_cell_measurement_theta_min 3.49
_cell_volume 1685.11(9)
_computing_cell_refinement 'PROCESS-AUTO (Rigaku, 1998)'
_computing_data_collection 'PROCESS-AUTO (Rigaku, 1998)'
_computing_data_reduction 'PROCESS-AUTO (Rigaku, 1998)'
_computing_molecular_graphics 'ORTEP-3 (Farrugia, 2008)'
_computing_publication_material 'SHELXL-2016/6 (Sheldrick, 2016)'
_computing_structure_refinement 'SHELXL-2018/1 (Sheldrick, 2018)'
_computing_structure_solution 'SHELXT 2014/4 (Sheldrick, 2014)'
_diffrn_ambient_temperature 173(2)
_diffrn_measured_fraction_theta_full 0.999
_diffrn_measured_fraction_theta_max 0.999
_diffrn_measurement_device_type 'RIGAKU R-AXIS RAPID-II IP Area Detector'
_diffrn_measurement_method '\w scans'
_diffrn_radiation_type CuK\a
_diffrn_radiation_wavelength 1.54186
_diffrn_reflns_av_R_equivalents 0.0422
_diffrn_reflns_av_unetI/netI 0.0223
_diffrn_reflns_Laue_measured_fraction_full 0.999
_diffrn_reflns_Laue_measured_fraction_max 0.999
_diffrn_reflns_limit_h_max 8
_diffrn_reflns_limit_h_min -8
_diffrn_reflns_limit_k_max 11
_diffrn_reflns_limit_k_min -11
_diffrn_reflns_limit_l_max 30
_diffrn_reflns_limit_l_min -30
_diffrn_reflns_number 29533
_diffrn_reflns_point_group_measured_fraction_full 0.999
_diffrn_reflns_point_group_measured_fraction_max 0.999
_diffrn_reflns_theta_full 67.686
_diffrn_reflns_theta_max 68.253
_diffrn_reflns_theta_min 3.486
_diffrn_source 'rotating anode X-ray tube'
_exptl_absorpt_coefficient_mu 0.636
_exptl_absorpt_correction_T_max 0.936
_exptl_absorpt_correction_T_min 0.815
_exptl_absorpt_correction_type multi-scan
_exptl_absorpt_process_details 'Absorption was corrected by ABSCOR'
_exptl_crystal_colour block
_exptl_crystal_density_diffrn 1.231
_exptl_crystal_description 0.239
_exptl_crystal_F_000 672
_exptl_crystal_size_max 0.239
_exptl_crystal_size_mid 0.197
_exptl_crystal_size_min 0.106
_refine_diff_density_max 0.190
_refine_diff_density_min -0.206
_refine_diff_density_rms 0.043
_refine_ls_extinction_method none
_refine_ls_goodness_of_fit_ref 1.125
_refine_ls_hydrogen_treatment constr
_refine_ls_matrix_type full
_refine_ls_number_parameters 208
_refine_ls_number_reflns 3080
_refine_ls_number_restraints 0
_refine_ls_restrained_S_all 1.125
_refine_ls_R_factor_all 0.0404
_refine_ls_R_factor_gt 0.0357
_refine_ls_shift/su_max 0.000
_refine_ls_shift/su_mean 0.000
_refine_ls_structure_factor_coef Fsqd
_refine_ls_weighting_details 'w=1/[\s^2^(Fo^2^)+(0.0551P)^2^+0.1581P] where P=(Fo^2^+2Fc^2^)/3'
_refine_ls_weighting_scheme calc
_refine_ls_wR_factor_gt 0.0971
_refine_ls_wR_factor_ref 0.1001
_reflns_Friedel_coverage 0.000
_reflns_number_gt 2610
_reflns_number_total 3080
_reflns_threshold_expression 'I > 2\s(I)'
_cod_data_source_file c8cp01999a2.cif
_cod_data_source_block shelx_a
_cod_depositor_comments 'Adding full bibliography for 7230632--7230635.cif.'
_cod_database_code 7230632
_shelx_shelxl_version_number 2018/1
_shelx_space_group_comment
;
The symmetry employed for this shelxl refinement is uniquely defined
by the following loop, which should always be used as a source of
symmetry information in preference to the above space-group names.
They are only intended as comments.
;
_shelx_estimated_absorpt_t_min 0.863
_shelx_estimated_absorpt_t_max 0.936

loop_
_space_group_symop_operation_xyz
'x, y, z'
'-x+1/2, y+1/2, -z+1/2'
'-x, -y, -z'
'x-1/2, -y-1/2, z-1/2'

loop_
_atom_site_label
_atom_site_type_symbol
_atom_site_fract_x
_atom_site_fract_y
_atom_site_fract_z
_atom_site_U_iso_or_equiv
_atom_site_adp_type
_atom_site_occupancy
_atom_site_site_symmetry_order
_atom_site_calc_flag
_atom_site_refinement_flags_posn
_atom_site_refinement_flags_adp
O1 O 0.69755(14) 0.16121(8) 0.44664(3) 0.0344(2) Uani 1 1 d . .
O2 O 0.76592(13) 0.58940(8) 0.37900(3) 0.0346(2) Uani 1 1 d . .
N1 N 0.73303(15) 0.36075(10) 0.40025(3) 0.0268(2) Uani 1 1 d . .
N2 N 0.72801(15) 0.23535(10) 0.56912(4) 0.0261(2) Uani 1 1 d . .
C1 C 0.71508(19) 0.29869(12) 0.34739(4) 0.0296(3) Uani 1 1 d . .
H1 H 0.695410 0.198502 0.352218 0.036 Uiso 1 1 calc R U
C2 C 0.53517(19) 0.35167(14) 0.31375(5) 0.0361(3) Uani 1 1 d . .
H2A H 0.548500 0.451185 0.308416 0.043 Uiso 1 1 calc R U
H2B H 0.414227 0.335504 0.332173 0.043 Uiso 1 1 calc R U
C3 C 0.5163(2) 0.27961(17) 0.26029(5) 0.0486(4) Uani 1 1 d . .
H3A H 0.488763 0.181588 0.265552 0.058 Uiso 1 1 calc R U
H3B H 0.403393 0.318847 0.238157 0.058 Uiso 1 1 calc R U
C4 C 0.7043(2) 0.29438(16) 0.23187(5) 0.0476(4) Uani 1 1 d . .
H4A H 0.690460 0.241648 0.198595 0.057 Uiso 1 1 calc R U
H4B H 0.723507 0.391477 0.222885 0.057 Uiso 1 1 calc R U
C5 C 0.8832(2) 0.24379(15) 0.26583(5) 0.0439(4) Uani 1 1 d . .
H5A H 1.003850 0.259582 0.247248 0.053 Uiso 1 1 calc R U
H5B H 0.870505 0.144374 0.271510 0.053 Uiso 1 1 calc R U
C6 C 0.9042(2) 0.31654(14) 0.31933(5) 0.0358(3) Uani 1 1 d . .
H6A H 1.017990 0.278051 0.341345 0.043 Uiso 1 1 calc R U
H6B H 0.929564 0.414847 0.314050 0.043 Uiso 1 1 calc R U
C7 C 0.72411(17) 0.28307(12) 0.44662(4) 0.0247(3) Uani 1 1 d . .
C8 C 0.74763(16) 0.38146(11) 0.49140(4) 0.0226(3) Uani 1 1 d . .
C9 C 0.75670(16) 0.51165(11) 0.46966(4) 0.0236(3) Uani 1 1 d . .
C10 C 0.75427(17) 0.49894(11) 0.41129(5) 0.0259(3) Uani 1 1 d . .
C11 C 0.75644(17) 0.62960(11) 0.49892(5) 0.0268(3) Uani 1 1 d . .
H11 H 0.760381 0.717246 0.483102 0.032 Uiso 1 1 calc R U
C12 C 0.75005(17) 0.61293(12) 0.55315(5) 0.0277(3) Uani 1 1 d . .
H12 H 0.748992 0.691460 0.575001 0.033 Uiso 1 1 calc R U
C13 C 0.74520(17) 0.48508(12) 0.57600(4) 0.0262(3) Uani 1 1 d . .
H13 H 0.743691 0.478846 0.613217 0.031 Uiso 1 1 calc R U
C14 C 0.74240(16) 0.36317(11) 0.54616(4) 0.0230(3) Uani 1 1 d . .
C15 C 0.88069(18) 0.13388(12) 0.55945(5) 0.0291(3) Uani 1 1 d . .
H15A H 1.001179 0.152025 0.583091 0.035 Uiso 1 1 calc R U
H15B H 0.916019 0.141832 0.522585 0.035 Uiso 1 1 calc R U
C16 C 0.8072(2) -0.00962(12) 0.56906(5) 0.0375(3) Uani 1 1 d . .
H16A H 0.914021 -0.076023 0.563974 0.045 Uiso 1 1 calc R U
H16B H 0.693949 -0.030861 0.543298 0.045 Uiso 1 1 calc R U
C17 C 0.7430(2) -0.02254(13) 0.62497(6) 0.0414(3) Uani 1 1 d . .
H17A H 0.683632 -0.113552 0.629675 0.050 Uiso 1 1 calc R U
H17B H 0.859709 -0.013369 0.650777 0.050 Uiso 1 1 calc R U
C18 C 0.5925(2) 0.08799(13) 0.63471(5) 0.0385(3) Uani 1 1 d . .
H18A H 0.469497 0.071391 0.611855 0.046 Uiso 1 1 calc R U
H18B H 0.559495 0.083512 0.671857 0.046 Uiso 1 1 calc R U
C19 C 0.6710(2) 0.22899(12) 0.62347(4) 0.0318(3) Uani 1 1 d . .
H19A H 0.567888 0.298163 0.628534 0.038 Uiso 1 1 calc R U
H19B H 0.787305 0.249397 0.648346 0.038 Uiso 1 1 calc R U

loop_
_atom_site_aniso_label
_atom_site_aniso_U_11
_atom_site_aniso_U_22
_atom_site_aniso_U_33
_atom_site_aniso_U_23
_atom_site_aniso_U_13
_atom_site_aniso_U_12
O1 0.0508(6) 0.0260(5) 0.0264(4) -0.0026(3) 0.0044(4) -0.0046(4)
O2 0.0436(5) 0.0311(5) 0.0293(5) 0.0070(4) 0.0040(4) 0.0002(4)
N1 0.0338(6) 0.0275(5) 0.0192(5) -0.0010(4) 0.0019(4) -0.0017(4)
N2 0.0315(6) 0.0267(5) 0.0206(5) 0.0007(4) 0.0058(4) 0.0050(4)
C1 0.0387(7) 0.0313(6) 0.0190(6) -0.0029(5) 0.0039(5) -0.0016(5)
C2 0.0331(7) 0.0517(8) 0.0236(6) -0.0038(5) 0.0033(5) 0.0001(6)
C3 0.0503(9) 0.0679(10) 0.0263(7) -0.0095(6) -0.0040(6) -0.0030(8)
C4 0.0647(10) 0.0573(9) 0.0213(6) -0.0060(6) 0.0076(6) 0.0039(8)
C5 0.0548(9) 0.0467(8) 0.0323(7) -0.0047(6) 0.0160(7) 0.0061(7)
C6 0.0350(7) 0.0429(7) 0.0301(7) -0.0025(5) 0.0065(5) 0.0043(6)
C7 0.0249(6) 0.0273(6) 0.0220(6) -0.0002(4) 0.0029(4) -0.0003(5)
C8 0.0203(6) 0.0241(6) 0.0234(6) -0.0014(4) 0.0009(4) 0.0011(4)
C9 0.0184(6) 0.0270(6) 0.0253(6) 0.0002(4) 0.0007(4) 0.0003(4)
C10 0.0236(6) 0.0276(6) 0.0262(6) 0.0019(5) 0.0014(5) 0.0005(5)
C11 0.0243(6) 0.0231(6) 0.0327(6) -0.0005(5) 0.0014(5) -0.0011(5)
C12 0.0268(6) 0.0259(6) 0.0305(6) -0.0079(5) 0.0020(5) -0.0003(5)
C13 0.0246(6) 0.0311(6) 0.0228(6) -0.0041(5) 0.0008(5) 0.0011(5)
C14 0.0191(6) 0.0260(6) 0.0240(6) -0.0014(4) 0.0016(4) 0.0017(4)
C15 0.0315(7) 0.0282(6) 0.0282(6) 0.0009(5) 0.0066(5) 0.0057(5)
C16 0.0473(8) 0.0272(7) 0.0401(7) -0.0016(5) 0.0153(6) 0.0042(6)
C17 0.0556(9) 0.0286(7) 0.0417(8) 0.0063(6) 0.0155(7) 0.0032(6)
C18 0.0483(8) 0.0369(7) 0.0326(7) 0.0036(5) 0.0175(6) 0.0027(6)
C19 0.0424(8) 0.0317(7) 0.0222(6) 0.0010(5) 0.0083(5) 0.0072(5)

loop_
_atom_type_symbol
_atom_type_description
_atom_type_scat_dispersion_real
_atom_type_scat_dispersion_imag
_atom_type_scat_source
C C 0.0181 0.0091 'International Tables Vol C Tables 4.2.6.8 and 6.1.1.4'
H H 0.0000 0.0000 'International Tables Vol C Tables 4.2.6.8 and 6.1.1.4'
N N 0.0311 0.0180 'International Tables Vol C Tables 4.2.6.8 and 6.1.1.4'
O O 0.0492 0.0322 'International Tables Vol C Tables 4.2.6.8 and 6.1.1.4'

loop_
_geom_angle_atom_site_label_1
_geom_angle_atom_site_label_2
_geom_angle_atom_site_label_3
_geom_angle
C10 N1 C7 111.62(9)
C10 N1 C1 125.97(9)
C7 N1 C1 122.38(10)
C14 N2 C19 117.89(9)
C14 N2 C15 117.70(9)
C19 N2 C15 111.85(9)
N1 C1 C2 112.03(10)
N1 C1 C6 111.71(10)
C2 C1 C6 111.24(10)
N1 C1 H1 107.2
C2 C1 H1 107.2
C6 C1 H1 107.2
C1 C2 C3 110.33(11)
C1 C2 H2A 109.6
C3 C2 H2A 109.6
C1 C2 H2B 109.6
C3 C2 H2B 109.6
H2A C2 H2B 108.1
C4 C3 C2 111.49(12)
C4 C3 H3A 109.3
C2 C3 H3A 109.3
C4 C3 H3B 109.3
C2 C3 H3B 109.3
H3A C3 H3B 108.0
C5 C4 C3 111.12(11)
C5 C4 H4A 109.4
C3 C4 H4A 109.4
C5 C4 H4B 109.4
C3 C4 H4B 109.4
H4A C4 H4B 108.0
C4 C5 C6 111.49(11)
C4 C5 H5A 109.3
C6 C5 H5A 109.3
C4 C5 H5B 109.3
C6 C5 H5B 109.3
H5A C5 H5B 108.0
C1 C6 C5 109.95(11)
C1 C6 H6A 109.7
C5 C6 H6A 109.7
C1 C6 H6B 109.7
C5 C6 H6B 109.7
H6A C6 H6B 108.2
O1 C7 N1 123.44(10)
O1 C7 C8 130.22(10)
N1 C7 C8 106.32(10)
C9 C8 C14 120.97(10)
C9 C8 C7 107.11(9)
C14 C8 C7 131.59(10)
C11 C9 C8 123.56(10)
C11 C9 C10 127.57(10)
C8 C9 C10 108.78(9)
O2 C10 N1 125.89(11)
O2 C10 C9 128.09(11)
N1 C10 C9 106.02(9)
C9 C11 C12 116.03(10)
C9 C11 H11 122.0
C12 C11 H11 122.0
C13 C12 C11 121.75(10)
C13 C12 H12 119.1
C11 C12 H12 119.1
C12 C13 C14 122.65(11)
C12 C13 H13 118.7
C14 C13 H13 118.7
N2 C14 C8 122.64(10)
N2 C14 C13 122.29(10)
C8 C14 C13 115.03(10)
N2 C15 C16 110.78(10)
N2 C15 H15A 109.5
C16 C15 H15A 109.5
N2 C15 H15B 109.5
C16 C15 H15B 109.5
H15A C15 H15B 108.1
C15 C16 C17 110.44(10)
C15 C16 H16A 109.6
C17 C16 H16A 109.6
C15 C16 H16B 109.6
C17 C16 H16B 109.6
H16A C16 H16B 108.1
C18 C17 C16 109.80(11)
C18 C17 H17A 109.7
C16 C17 H17A 109.7
C18 C17 H17B 109.7
C16 C17 H17B 109.7
H17A C17 H17B 108.2
C19 C18 C17 111.56(11)
C19 C18 H18A 109.3
C17 C18 H18A 109.3
C19 C18 H18B 109.3
C17 C18 H18B 109.3
H18A C18 H18B 108.0
N2 C19 C18 109.88(10)
N2 C19 H19A 109.7
C18 C19 H19A 109.7
N2 C19 H19B 109.7
C18 C19 H19B 109.7
H19A C19 H19B 108.2

loop_
_geom_bond_atom_site_label_1
_geom_bond_atom_site_label_2
_geom_bond_distance
O1 C7 1.2081(14)
O2 C10 1.2158(14)
N1 C10 1.3885(15)
N1 C7 1.4097(14)
N1 C1 1.4723(14)
N2 C14 1.3893(14)
N2 C19 1.4672(13)
N2 C15 1.4707(14)
C1 C2 1.5227(18)
C1 C6 1.5277(16)
C1 H1 1.0000
C2 C3 1.5289(17)
C2 H2A 0.9900
C2 H2B 0.9900
C3 C4 1.523(2)
C3 H3A 0.9900
C3 H3B 0.9900
C4 C5 1.514(2)
C4 H4A 0.9900
C4 H4B 0.9900
C5 C6 1.5332(17)
C5 H5A 0.9900
C5 H5B 0.9900
C6 H6A 0.9900
C6 H6B 0.9900
C7 C8 1.4914(15)
C8 C9 1.3943(15)
C8 C14 1.4081(15)
C9 C11 1.3752(15)
C9 C10 1.4893(15)
C11 C12 1.3939(16)
C11 H11 0.9500
C12 C13 1.3830(16)
C12 H12 0.9500
C13 C14 1.4151(15)
C13 H13 0.9500
C15 C16 1.5188(16)
C15 H15A 0.9900
C15 H15B 0.9900
C16 C17 1.5267(17)
C16 H16A 0.9900
C16 H16B 0.9900
C17 C18 1.5224(18)
C17 H17A 0.9900
C17 H17B 0.9900
C18 C19 1.5168(17)
C18 H18A 0.9900
C18 H18B 0.9900
C19 H19A 0.9900
C19 H19B 0.9900

loop_
_geom_torsion_atom_site_label_1
_geom_torsion_atom_site_label_2
_geom_torsion_atom_site_label_3
_geom_torsion_atom_site_label_4
_geom_torsion
C10 N1 C1 C2 -60.07(15)
C7 N1 C1 C2 117.92(12)
C10 N1 C1 C6 65.51(15)
C7 N1 C1 C6 -116.50(12)
N1 C1 C2 C3 -177.20(11)
C6 C1 C2 C3 56.96(15)
C1 C2 C3 C4 -55.78(17)
C2 C3 C4 C5 55.38(18)
C3 C4 C5 C6 -55.72(17)
N1 C1 C6 C5 176.91(10)
C2 C1 C6 C5 -57.08(14)
C4 C5 C6 C1 56.37(16)
C10 N1 C7 O1 176.79(11)
C1 N1 C7 O1 -1.46(18)
C10 N1 C7 C8 -1.69(12)
C1 N1 C7 C8 -179.94(10)
O1 C7 C8 C9 -174.73(12)
N1 C7 C8 C9 3.61(12)
O1 C7 C8 C14 -1.4(2)
N1 C7 C8 C14 176.96(11)
C14 C8 C9 C11 -1.60(18)
C7 C8 C9 C11 172.61(11)
C14 C8 C9 C10 -178.31(10)
C7 C8 C9 C10 -4.10(13)
C7 N1 C10 O2 180.00(11)
C1 N1 C10 O2 -1.83(19)
C7 N1 C10 C9 -0.76(12)
C1 N1 C10 C9 177.41(10)
C11 C9 C10 O2 5.8(2)
C8 C9 C10 O2 -177.66(12)
C11 C9 C10 N1 -173.43(11)
C8 C9 C10 N1 3.12(13)
C8 C9 C11 C12 1.13(18)
C10 C9 C11 C12 177.21(11)
C9 C11 C12 C13 0.29(17)
C11 C12 C13 C14 -1.29(19)
C19 N2 C14 C8 -164.04(11)
C15 N2 C14 C8 57.06(15)
C19 N2 C14 C13 13.46(16)
C15 N2 C14 C13 -125.44(12)
C9 C8 C14 N2 178.23(10)
C7 C8 C14 N2 5.64(19)
C9 C8 C14 C13 0.56(16)
C7 C8 C14 C13 -172.03(11)
C12 C13 C14 N2 -176.86(11)
C12 C13 C14 C8 0.82(17)
C14 N2 C15 C16 -159.11(10)
C19 N2 C15 C16 59.65(13)
N2 C15 C16 C17 -56.61(15)
C15 C16 C17 C18 54.00(16)
C16 C17 C18 C19 -54.58(16)
C14 N2 C19 C18 159.76(11)
C15 N2 C19 C18 -59.08(13)
C17 C18 C19 N2 56.73(15)
